data_9009595
loop_
_publ_author_name
'Giuseppetti, G.'
'Tadini, C.'

_publ_section_title
;
 Re-examination of the crystal structure of weberite
;
_journal_name_full 'Tschermaks Mineralogische und Petrographische Mitteilungen'
_journal_page_first 57
_journal_page_last 62
_journal_volume 25
_journal_year 1978
_chemical_compound_source 'Ivigtut, Greenland'
_chemical_formula_sum 'Al F7 Mg Na2'
_chemical_name_mineral Weberite
_space_group_IT_number 74
_symmetry_space_group_name_Hall '-I 2b 2'
_symmetry_space_group_name_H-M 'I m m a'
_cell_angle_alpha 90
_cell_angle_beta 90
_cell_angle_gamma 90
_cell_length_a 7.060
_cell_length_b 10.000
_cell_length_c 7.303
_cell_formula_units_Z 4
_cell_volume 515.592
_database_code_amcsd 0015669
_exptl_crystal_density_diffrn 2.966
_cod_original_formula_sum 'Na2 Mg Al F7'
_cod_database_code 9009595

loop_
_space_group_symop_operation_xyz
x,y,z
1/2+x,1/2+y,1/2+z
x,1/2-y,z
1/2+x,-y,1/2+z
-x,1/2+y,-z
1/2-x,+y,1/2-z
-x,y,z
1/2-x,1/2+y,1/2+z
x,-y,-z
1/2+x,1/2-y,1/2-z
x,1/2+y,-z
1/2+x,+y,1/2-z
-x,1/2-y,z
1/2-x,-y,1/2+z
-x,-y,-z
1/2-x,1/2-y,1/2-z

loop_
_atom_site_aniso_label
_atom_site_aniso_U_11
_atom_site_aniso_U_22
_atom_site_aniso_U_33
_atom_site_aniso_U_12
_atom_site_aniso_U_13
_atom_site_aniso_U_23
Na1 0.01944 0.03496 0.01108 0.00000 0.00000 0.00999
Na2 0.01389 0.01824 0.05323 0.00000 -0.00470 0.00000
Mg1 0.00429 0.00659 0.00621 0.00000 0.00104 0.00000
Al1 0.00379 0.00456 0.00351 0.00000 0.00000 0.00185
F1 0.00278 0.01672 0.01027 0.00000 0.00000 0.00000
F2 0.01490 0.01317 0.00594 0.00000 0.00000 0.00074
F3 0.00859 0.01115 0.01351 0.00286 0.00131 -0.00592

loop_
_atom_site_label
_atom_site_fract_x
_atom_site_fract_y
_atom_site_fract_z
_atom_site_U_iso_or_equiv
Na1 0.00000 0.00000 0.00000 0.02178
Na2 0.25000 0.25000 0.75000 0.02850
Mg1 0.25000 0.25000 0.25000 0.00570
Al1 0.00000 0.00000 0.50000 0.00393
F1 0.00000 0.25000 0.13620 0.00988
F2 0.00000 0.41450 0.72050 0.01140
F3 0.18360 0.38730 0.43010 0.01102

loop_
_cod_related_entry_id
_cod_related_entry_database
_cod_related_entry_code
1 AMCSD 0015669
